data_4507823
loop_
_publ_author_name
'Fan, Liming'
'Zhang, Xiutang'
'Sun, Zhong'
'Zhang, Wei'
'Ding, Yuanshuai'
'Fan, Weiliu'
'Sun, Liming'
'Zhao, Xian'
'Lei, Han'

_publ_section_title
;
 Ancillary Ligands Dependent Structural Diversity of A Series of
 Metal--Organic Frameworks Based on 3,5-Bis(3-carboxyphenyl)pyridine
;
_journal_issue 6
_journal_name_full 'Crystal Growth &amp; Design'
_journal_page_first 2462
_journal_paper_doi 10.1021/cg400172w
_journal_volume 13
_journal_year 2013
_chemical_formula_sum 'C33 H29 Co N5 O6'
_chemical_formula_weight 650.54
_chemical_name_systematic
; 
 ? 
;
_space_group_IT_number 14
_symmetry_cell_setting monoclinic
_symmetry_space_group_name_Hall '-P 2yn'
_symmetry_space_group_name_H-M 'P 1 21/n 1'
_atom_sites_solution_hydrogens geom
_atom_sites_solution_primary direct
_atom_sites_solution_secondary difmap
_audit_creation_method SHELXL-97
_cell_angle_alpha 90.00
_cell_angle_beta 95.3790(10)
_cell_angle_gamma 90.00
_cell_formula_units_Z 4
_cell_length_a 13.4374(6)
_cell_length_b 16.6277(7)
_cell_length_c 13.6645(6)
_cell_measurement_reflns_used 3544
_cell_measurement_temperature 296(2)
_cell_measurement_theta_max 24.93
_cell_measurement_theta_min 2.37
_cell_volume 3039.7(2)
_computing_cell_refinement 'SAINT-Plus (Bruker, 2001)'
_computing_data_collection 'APEX2 (Bruker, 2004)'
_computing_data_reduction SAINT-Plus
_computing_molecular_graphics 'SHELXTL (Sheldrick, 2008)'
_computing_publication_material SHELXTL
_computing_structure_refinement 'SHELXL97 (Sheldrick, 2008)'
_computing_structure_solution 'SHELXS97 (Sheldrick, 2008)'
_diffrn_ambient_temperature 296(2)
_diffrn_measured_fraction_theta_full 1.000
_diffrn_measured_fraction_theta_max 1.000
_diffrn_measurement_device_type 'Bruker APEXII CCD'
_diffrn_measurement_method '\f and \w scans'
_diffrn_radiation_monochromator graphite
_diffrn_radiation_source 'fine-focus sealed tube'
_diffrn_radiation_type MoK\a
_diffrn_radiation_wavelength 0.71073
_diffrn_reflns_av_R_equivalents 0.0361
_diffrn_reflns_av_sigmaI/netI 0.0414
_diffrn_reflns_limit_h_max 9
_diffrn_reflns_limit_h_min -15
_diffrn_reflns_limit_k_max 19
_diffrn_reflns_limit_k_min -19
_diffrn_reflns_limit_l_max 15
_diffrn_reflns_limit_l_min -16
_diffrn_reflns_number 15583
_diffrn_reflns_theta_full 25.00
_diffrn_reflns_theta_max 25.00
_diffrn_reflns_theta_min 1.93
_diffrn_standards_number 0
_exptl_absorpt_coefficient_mu 0.619
_exptl_absorpt_correction_T_max 0.9464
_exptl_absorpt_correction_T_min 0.7682
_exptl_absorpt_correction_type multi-scan
_exptl_absorpt_process_details '(SADABS; Bruker, 2001)'
_exptl_crystal_colour red
_exptl_crystal_density_diffrn 1.422
_exptl_crystal_density_method 'not measured'
_exptl_crystal_description block
_exptl_crystal_F_000 1348
_exptl_crystal_size_max 0.45
_exptl_crystal_size_mid 0.28
_exptl_crystal_size_min 0.09
_refine_diff_density_max 0.360
_refine_diff_density_min -0.291
_refine_diff_density_rms 0.051
_refine_ls_extinction_method none
_refine_ls_goodness_of_fit_ref 1.001
_refine_ls_hydrogen_treatment mixed
_refine_ls_matrix_type full
_refine_ls_number_parameters 418
_refine_ls_number_reflns 5352
_refine_ls_number_restraints 6
_refine_ls_restrained_S_all 1.001
_refine_ls_R_factor_all 0.0610
_refine_ls_R_factor_gt 0.0392
_refine_ls_shift/su_max 0.001
_refine_ls_shift/su_mean 0.000
_refine_ls_structure_factor_coef Fsqd
_refine_ls_weighting_details 'calc w=1/[\s^2^(Fo^2^)+(0.0670P)^2^+0.5200P] where P=(Fo^2^+2Fc^2^)/3'
_refine_ls_weighting_scheme calc
_refine_ls_wR_factor_gt 0.1041
_refine_ls_wR_factor_ref 0.1175
_reflns_number_gt 3915
_reflns_number_total 5352
_reflns_threshold_expression I>2\s(I)
_cod_data_source_file cg400172w_si_005.cif
_cod_data_source_block z
_cod_depositor_comments
;
The following automatic conversions were performed:

'_symmetry_cell_setting' value 'Monoclinic' changed to 'monoclinic'
according to /home/saulius/struct/CIF-dictionaries/cif_core.dic
dictionary named 'cif_core.dic' version 2.3.1 from 2005-06-27.

Automatic conversion script
Id: cif_fix_values 1891 2012-01-12 08:04:46Z andrius 
;
_cod_original_sg_symbol_H-M P2(1)/n
_cod_database_code 4507823

loop_
_symmetry_equiv_pos_as_xyz
'x, y, z'
'-x+1/2, y+1/2, -z+1/2'
'-x, -y, -z'
'x-1/2, -y-1/2, z-1/2'

loop_
_atom_site_label
_atom_site_type_symbol
_atom_site_fract_x
_atom_site_fract_y
_atom_site_fract_z
_atom_site_U_iso_or_equiv
_atom_site_adp_type
_atom_site_occupancy
_atom_site_symmetry_multiplicity
_atom_site_calc_flag
_atom_site_refinement_flags
C1 C 0.7238(2) 0.80586(16) 0.93077(19) 0.0328(6) Uani 1 1 d .
H1 H 0.7614 0.8529 0.9363 0.039 Uiso 1 1 calc R
C2 C 0.67836(19) 0.69153(16) 0.84457(19) 0.0316(6) Uani 1 1 d .
H2 H 0.6870 0.6571 0.7924 0.038 Uiso 1 1 calc R
C3 C 0.60432(19) 0.67332(15) 0.90543(18) 0.0284(6) Uani 1 1 d .
C4 C 0.5966(2) 0.72393(15) 0.98552(19) 0.0309(6) Uani 1 1 d .
H4 H 0.5506 0.7120 1.0302 0.037 Uiso 1 1 calc R
C5 C 0.65598(19) 0.79170(15) 1.00008(18) 0.0294(6) Uani 1 1 d .
C6 C 0.6511(2) 0.84632(15) 1.08573(19) 0.0320(6) Uani 1 1 d .
C7 C 0.7326(2) 0.89492(19) 1.1161(2) 0.0469(8) Uani 1 1 d .
H7 H 0.7892 0.8935 1.0818 0.056 Uiso 1 1 calc R
C8 C 0.5684(2) 0.84925(15) 1.14001(19) 0.0321(6) Uani 1 1 d .
H8 H 0.5132 0.8171 1.1214 0.039 Uiso 1 1 calc R
C9 C 0.5667(2) 0.89939(16) 1.22164(19) 0.0348(6) Uani 1 1 d .
C10 C 0.6484(2) 0.94777(19) 1.2481(2) 0.0490(8) Uani 1 1 d .
H10 H 0.6475 0.9824 1.3014 0.059 Uiso 1 1 calc R
C11 C 0.7309(2) 0.9448(2) 1.1958(2) 0.0568(9) Uani 1 1 d .
H11 H 0.7860 0.9770 1.2147 0.068 Uiso 1 1 calc R
C12 C 0.4773(2) 0.90280(17) 1.2802(2) 0.0407(7) Uani 1 1 d .
C13 C 0.53904(19) 0.60182(15) 0.88742(18) 0.0305(6) Uani 1 1 d .
C14 C 0.5702(2) 0.53473(15) 0.83771(18) 0.0311(6) Uani 1 1 d .
H14 H 0.6320 0.5355 0.8123 0.037 Uiso 1 1 calc R
C15 C 0.51061(19) 0.46663(15) 0.82531(18) 0.0301(6) Uani 1 1 d .
C16 C 0.4189(2) 0.46525(16) 0.86360(19) 0.0351(6) Uani 1 1 d .
H16 H 0.3793 0.4194 0.8568 0.042 Uiso 1 1 calc R
C17 C 0.3860(2) 0.53163(17) 0.9119(2) 0.0393(7) Uani 1 1 d .
H17 H 0.3241 0.5306 0.9372 0.047 Uiso 1 1 calc R
C18 C 0.4450(2) 0.59964(17) 0.9226(2) 0.0372(7) Uani 1 1 d .
H18 H 0.4216 0.6447 0.9537 0.045 Uiso 1 1 calc R
C19 C 0.5481(2) 0.39337(16) 0.77725(19) 0.0326(6) Uani 1 1 d .
C20 C 0.7754(2) 0.6951(2) 0.5893(2) 0.0425(7) Uani 1 1 d .
H20 H 0.7908 0.6436 0.6127 0.051 Uiso 1 1 calc R
C21 C 0.7228(2) 0.7929(2) 0.4916(2) 0.0486(8) Uani 1 1 d .
H21 H 0.6966 0.8220 0.4371 0.058 Uiso 1 1 calc R
C22 C 0.7584(2) 0.82287(19) 0.5794(2) 0.0418(7) Uani 1 1 d .
H22 H 0.7599 0.8771 0.5960 0.050 Uiso 1 1 calc R
C23 C 0.7140(2) 0.6525(2) 0.4184(2) 0.0606(10) Uani 1 1 d .
H23A H 0.6492 0.6628 0.3831 0.073 Uiso 1 1 calc R
H23B H 0.7130 0.5988 0.4458 0.073 Uiso 1 1 calc R
C24 C 0.7941(2) 0.6577(2) 0.3483(2) 0.0474(8) Uani 1 1 d .
C25 C 0.8902(3) 0.6314(2) 0.3766(2) 0.0609(10) Uani 1 1 d .
H25 H 0.9050 0.6088 0.4386 0.073 Uiso 1 1 calc R
C26 C 0.9639(2) 0.6382(2) 0.3141(2) 0.0534(9) Uani 1 1 d .
H26 H 1.0282 0.6205 0.3341 0.064 Uiso 1 1 calc R
C27 C 0.9433(2) 0.67108(18) 0.2218(2) 0.0408(7) Uani 1 1 d .
C28 C 0.8471(2) 0.6958(2) 0.1937(2) 0.0538(9) Uani 1 1 d .
H28 H 0.8318 0.7171 0.1312 0.065 Uiso 1 1 calc R
C29 C 0.7732(2) 0.6896(2) 0.2567(2) 0.0511(8) Uani 1 1 d .
H29 H 0.7088 0.7073 0.2367 0.061 Uiso 1 1 calc R
C30 C 1.0254(2) 0.6749(2) 0.1543(2) 0.0505(8) Uani 1 1 d .
H30A H 1.0870 0.6913 0.1918 0.061 Uiso 1 1 calc R
H30B H 1.0359 0.6216 0.1283 0.061 Uiso 1 1 calc R
C31 C 0.9686(2) 0.70976(19) -0.0188(2) 0.0406(7) Uani 1 1 d .
H31 H 0.9579 0.6569 -0.0395 0.049 Uiso 1 1 calc R
C32 C 0.9763(2) 0.83766(19) -0.0164(2) 0.0446(7) Uani 1 1 d .
H32 H 0.9719 0.8911 -0.0363 0.054 Uiso 1 1 calc R
C33 C 1.0081(2) 0.8126(2) 0.0751(2) 0.0490(8) Uani 1 1 d .
H33 H 1.0289 0.8446 0.1290 0.059 Uiso 1 1 calc R
Co1 Co 0.87288(3) 0.76735(2) 0.78139(3) 0.03122(14) Uani 1 1 d .
N1 N 0.73778(17) 0.75580(13) 0.85688(16) 0.0317(5) Uani 1 1 d .
N2 N 0.79220(17) 0.76134(14) 0.64080(16) 0.0369(6) Uani 1 1 d .
N3 N 0.73286(18) 0.71147(17) 0.49817(17) 0.0460(7) Uani 1 1 d .
N4 N 1.00347(18) 0.73084(16) 0.07248(17) 0.0435(6) Uani 1 1 d .
N5 N 0.95127(17) 0.77298(14) -0.07582(17) 0.0391(6) Uani 1 1 d .
O1 O 0.62612(13) 0.39750(11) 0.73162(13) 0.0392(5) Uani 1 1 d .
O2 O 0.50436(14) 0.32746(11) 0.78478(15) 0.0417(5) Uani 1 1 d .
O3 O 0.47390(19) 0.95843(14) 1.34085(18) 0.0744(8) Uani 1 1 d .
O4 O 0.40970(15) 0.85015(11) 1.26515(14) 0.0430(5) Uani 1 1 d .
O1W O 0.3607(3) 0.9983(3) 0.4980(3) 0.1253(13) Uani 1 1 d D
O2W O 0.7266(4) 1.0046(3) 0.8238(4) 0.1420(15) Uani 1 1 d D
H1W H 0.4121(12) 0.999(2) 0.470(2) 0.080 Uiso 1 1 d D
H2W H 0.3151(17) 0.972(2) 0.470(2) 0.080 Uiso 1 1 d D
H3W H 0.6903(16) 0.9707(19) 0.795(3) 0.180 Uiso 1 1 d D
H4W H 0.7866(4) 0.9959(19) 0.823(3) 0.180 Uiso 1 1 d D

loop_
_atom_site_aniso_label
_atom_site_aniso_U_11
_atom_site_aniso_U_22
_atom_site_aniso_U_33
_atom_site_aniso_U_23
_atom_site_aniso_U_13
_atom_site_aniso_U_12
C1 0.0354(16) 0.0301(15) 0.0346(15) -0.0021(12) 0.0116(12) -0.0052(12)
C2 0.0366(16) 0.0322(15) 0.0276(14) -0.0052(11) 0.0116(12) -0.0010(12)
C3 0.0302(14) 0.0279(14) 0.0283(14) -0.0005(11) 0.0088(11) 0.0028(11)
C4 0.0339(15) 0.0313(15) 0.0299(14) -0.0030(11) 0.0154(11) -0.0004(12)
C5 0.0303(15) 0.0288(14) 0.0304(14) -0.0009(11) 0.0094(11) 0.0022(11)
C6 0.0389(16) 0.0276(14) 0.0306(14) -0.0045(11) 0.0093(12) -0.0010(12)
C7 0.0403(18) 0.057(2) 0.0455(18) -0.0154(15) 0.0158(14) -0.0111(15)
C8 0.0378(16) 0.0291(14) 0.0307(14) -0.0050(11) 0.0104(12) -0.0042(12)
C9 0.0463(17) 0.0300(15) 0.0297(14) -0.0039(12) 0.0126(12) -0.0011(13)
C10 0.062(2) 0.050(2) 0.0368(17) -0.0204(14) 0.0143(15) -0.0117(16)
C11 0.050(2) 0.068(2) 0.055(2) -0.0270(17) 0.0138(16) -0.0255(17)
C12 0.0575(19) 0.0318(16) 0.0355(16) -0.0075(13) 0.0185(14) -0.0033(14)
C13 0.0340(15) 0.0308(15) 0.0281(14) -0.0019(11) 0.0102(11) -0.0006(11)
C14 0.0331(15) 0.0328(15) 0.0291(14) -0.0012(11) 0.0126(11) 0.0002(12)
C15 0.0329(15) 0.0281(14) 0.0300(14) -0.0012(11) 0.0074(11) 0.0019(11)
C16 0.0336(15) 0.0359(16) 0.0361(15) -0.0026(12) 0.0044(12) -0.0046(12)
C17 0.0270(15) 0.0463(18) 0.0468(17) -0.0052(14) 0.0154(13) 0.0001(13)
C18 0.0361(16) 0.0362(16) 0.0407(16) -0.0099(13) 0.0115(13) 0.0011(13)
C19 0.0361(16) 0.0319(15) 0.0305(14) -0.0024(11) 0.0071(12) -0.0007(12)
C20 0.0467(18) 0.0502(19) 0.0323(16) 0.0006(14) 0.0131(14) -0.0050(15)
C21 0.0369(18) 0.070(2) 0.0401(18) 0.0147(16) 0.0077(14) -0.0004(16)
C22 0.0332(16) 0.0508(19) 0.0425(18) 0.0081(14) 0.0103(13) 0.0027(14)
C23 0.048(2) 0.092(3) 0.0443(19) -0.0175(18) 0.0141(16) -0.0208(18)
C24 0.0432(18) 0.065(2) 0.0344(17) -0.0096(15) 0.0081(14) -0.0122(15)
C25 0.057(2) 0.094(3) 0.0318(17) 0.0073(17) 0.0038(15) -0.0054(19)
C26 0.0403(18) 0.081(3) 0.0386(18) 0.0035(17) 0.0038(14) 0.0020(16)
C27 0.0376(17) 0.0563(19) 0.0292(15) -0.0043(13) 0.0072(13) -0.0008(14)
C28 0.0433(19) 0.084(3) 0.0343(17) 0.0109(17) 0.0066(14) 0.0101(17)
C29 0.0356(18) 0.076(2) 0.0428(19) -0.0024(16) 0.0088(14) 0.0054(16)
C30 0.0426(19) 0.075(2) 0.0350(17) 0.0064(16) 0.0077(14) 0.0088(16)
C31 0.0417(18) 0.0485(18) 0.0331(16) -0.0003(14) 0.0120(13) -0.0025(14)
C32 0.0402(18) 0.0440(18) 0.051(2) 0.0004(15) 0.0122(15) -0.0039(14)
C33 0.0428(19) 0.061(2) 0.0438(19) -0.0115(16) 0.0078(15) -0.0059(16)
Co1 0.0343(2) 0.0312(2) 0.0303(2) 0.00316(16) 0.01480(16) -0.00038(16)
N1 0.0347(13) 0.0325(13) 0.0299(12) -0.0019(9) 0.0131(10) -0.0040(10)
N2 0.0369(14) 0.0433(14) 0.0324(13) 0.0033(11) 0.0136(10) -0.0008(11)
N3 0.0387(15) 0.0662(19) 0.0348(14) -0.0054(13) 0.0123(11) -0.0102(13)
N4 0.0384(15) 0.0633(18) 0.0304(13) 0.0014(12) 0.0110(11) 0.0023(12)
N5 0.0363(14) 0.0469(15) 0.0355(13) 0.0012(12) 0.0106(11) -0.0040(11)
O1 0.0425(12) 0.0327(11) 0.0453(12) -0.0059(8) 0.0203(9) -0.0008(8)
O2 0.0431(12) 0.0295(11) 0.0552(13) -0.0073(9) 0.0189(10) -0.0050(9)
O3 0.0908(19) 0.0628(16) 0.0785(17) -0.0425(14) 0.0543(14) -0.0286(13)
O4 0.0505(12) 0.0374(12) 0.0435(12) -0.0061(9) 0.0173(10) -0.0061(10)
O1W 0.103(3) 0.168(4) 0.114(3) -0.014(3) 0.058(2) 0.030(3)
O2W 0.147(3) 0.118(4) 0.172(5) 0.000(3) 0.074(4) 0.060(3)

loop_
_atom_type_symbol
_atom_type_description
_atom_type_scat_dispersion_real
_atom_type_scat_dispersion_imag
_atom_type_scat_source
C C 0.0033 0.0016 'International Tables Vol C Tables 4.2.6.8 and 6.1.1.4'
H H 0.0000 0.0000 'International Tables Vol C Tables 4.2.6.8 and 6.1.1.4'
N N 0.0061 0.0033 'International Tables Vol C Tables 4.2.6.8 and 6.1.1.4'
O O 0.0106 0.0060 'International Tables Vol C Tables 4.2.6.8 and 6.1.1.4'
Co Co 0.3494 0.9721 'International Tables Vol C Tables 4.2.6.8 and 6.1.1.4'

loop_
_geom_angle_atom_site_label_1
_geom_angle_atom_site_label_2
_geom_angle_atom_site_label_3
_geom_angle
_geom_angle_site_symmetry_1
_geom_angle_site_symmetry_3
N1 C1 C5 123.8(2) . .
N1 C1 H1 118.1 . .
C5 C1 H1 118.1 . .
N1 C2 C3 123.5(2) . .
N1 C2 H2 118.2 . .
C3 C2 H2 118.2 . .
C2 C3 C4 116.7(2) . .
C2 C3 C13 121.4(2) . .
C4 C3 C13 121.9(2) . .
C5 C4 C3 121.4(2) . .
C5 C4 H4 119.3 . .
C3 C4 H4 119.3 . .
C4 C5 C1 116.4(2) . .
C4 C5 C6 122.9(2) . .
C1 C5 C6 120.7(2) . .
C7 C6 C8 117.7(2) . .
C7 C6 C5 119.8(2) . .
C8 C6 C5 122.4(2) . .
C11 C7 C6 121.1(3) . .
C11 C7 H7 119.5 . .
C6 C7 H7 119.5 . .
C9 C8 C6 121.4(2) . .
C9 C8 H8 119.3 . .
C6 C8 H8 119.3 . .
C10 C9 C8 119.0(2) . .
C10 C9 C12 119.6(2) . .
C8 C9 C12 121.4(2) . .
C11 C10 C9 120.2(3) . .
C11 C10 H10 119.9 . .
C9 C10 H10 119.9 . .
C7 C11 C10 120.6(3) . .
C7 C11 H11 119.7 . .
C10 C11 H11 119.7 . .
O3 C12 O4 123.5(3) . .
O3 C12 C9 117.5(3) . .
O4 C12 C9 119.0(2) . .
C14 C13 C18 118.1(2) . .
C14 C13 C3 121.6(2) . .
C18 C13 C3 120.3(2) . .
C15 C14 C13 121.2(2) . .
C15 C14 H14 119.4 . .
C13 C14 H14 119.4 . .
C16 C15 C14 119.4(2) . .
C16 C15 C19 120.1(2) . .
C14 C15 C19 120.3(2) . .
C17 C16 C15 120.3(3) . .
C17 C16 H16 119.9 . .
C15 C16 H16 119.9 . .
C18 C17 C16 120.0(2) . .
C18 C17 H17 120.0 . .
C16 C17 H17 120.0 . .
C17 C18 C13 121.0(2) . .
C17 C18 H18 119.5 . .
C13 C18 H18 119.5 . .
O2 C19 O1 120.2(2) . .
O2 C19 C15 119.8(2) . .
O1 C19 C15 119.9(2) . .
O2 C19 Co1 60.81(14) . 2_646
O1 C19 Co1 59.74(13) . 2_646
C15 C19 Co1 171.83(19) . 2_646
N2 C20 N3 111.2(3) . .
N2 C20 H20 124.4 . .
N3 C20 H20 124.4 . .
C22 C21 N3 106.6(3) . .
C22 C21 H21 126.7 . .
N3 C21 H21 126.7 . .
C21 C22 N2 109.8(3) . .
C21 C22 H22 125.1 . .
N2 C22 H22 125.1 . .
N3 C23 C24 110.4(2) . .
N3 C23 H23A 109.6 . .
C24 C23 H23A 109.6 . .
N3 C23 H23B 109.6 . .
C24 C23 H23B 109.6 . .
H23A C23 H23B 108.1 . .
C29 C24 C25 119.1(3) . .
C29 C24 C23 120.5(3) . .
C25 C24 C23 120.5(3) . .
C26 C25 C24 120.5(3) . .
C26 C25 H25 119.7 . .
C24 C25 H25 119.7 . .
C25 C26 C27 120.6(3) . .
C25 C26 H26 119.7 . .
C27 C26 H26 119.7 . .
C28 C27 C26 118.4(3) . .
C28 C27 C30 122.7(3) . .
C26 C27 C30 118.8(3) . .
C27 C28 C29 121.1(3) . .
C27 C28 H28 119.4 . .
C29 C28 H28 119.4 . .
C24 C29 C28 120.2(3) . .
C24 C29 H29 119.9 . .
C28 C29 H29 119.9 . .
N4 C30 C27 112.8(2) . .
N4 C30 H30A 109.0 . .
C27 C30 H30A 109.0 . .
N4 C30 H30B 109.0 . .
C27 C30 H30B 109.0 . .
H30A C30 H30B 107.8 . .
N5 C31 N4 111.7(3) . .
N5 C31 H31 124.1 . .
N4 C31 H31 124.2 . .
C33 C32 N5 110.2(3) . .
C33 C32 H32 124.9 . .
N5 C32 H32 124.9 . .
C32 C33 N4 105.9(3) . .
C32 C33 H33 127.0 . .
N4 C33 H33 127.0 . .
O4 Co1 N2 87.98(9) 4_675 .
O4 Co1 N5 92.16(9) 4_675 1_556
N2 Co1 N5 178.82(8) . 1_556
O4 Co1 O1 161.00(7) 4_675 2_656
N2 Co1 O1 88.81(8) . 2_656
N5 Co1 O1 91.43(8) 1_556 2_656
O4 Co1 N1 100.90(8) 4_675 .
N2 Co1 N1 92.69(8) . .
N5 Co1 N1 86.14(8) 1_556 .
O1 Co1 N1 97.96(7) 2_656 .
O4 Co1 O2 101.11(7) 4_675 2_656
N2 Co1 O2 89.34(8) . 2_656
N5 Co1 O2 91.78(8) 1_556 2_656
O1 Co1 O2 60.11(7) 2_656 2_656
N1 Co1 O2 157.95(7) . 2_656
O4 Co1 C19 130.69(8) 4_675 2_656
N2 Co1 C19 86.89(9) . 2_656
N5 Co1 C19 93.89(9) 1_556 2_656
O1 Co1 C19 30.37(7) 2_656 2_656
N1 Co1 C19 128.31(8) . 2_656
O2 Co1 C19 29.87(7) 2_656 2_656
C1 N1 C2 118.0(2) . .
C1 N1 Co1 119.07(17) . .
C2 N1 Co1 121.73(17) . .
C20 N2 C22 105.5(3) . .
C20 N2 Co1 124.9(2) . .
C22 N2 Co1 129.1(2) . .
C20 N3 C21 107.0(3) . .
C20 N3 C23 125.4(3) . .
C21 N3 C23 127.2(3) . .
C31 N4 C33 107.3(3) . .
C31 N4 C30 125.0(3) . .
C33 N4 C30 127.5(3) . .
C31 N5 C32 104.9(2) . .
C31 N5 Co1 123.5(2) . 1_554
C32 N5 Co1 130.5(2) . 1_554
C19 O1 Co1 89.89(16) . 2_646
C19 O2 Co1 89.33(16) . 2_646
C12 O4 Co1 145.7(2) . 4_576
H1W O1W H2W 114.5(2) . .
H3W O2W H4W 114.5(2) . .

loop_
_geom_bond_atom_site_label_1
_geom_bond_atom_site_label_2
_geom_bond_distance
_geom_bond_site_symmetry_2
C1 N1 1.335(3) .
C1 C5 1.394(3) .
C1 H1 0.9300 .
C2 N1 1.335(3) .
C2 C3 1.389(3) .
C2 H2 0.9300 .
C3 C4 1.392(3) .
C3 C13 1.484(4) .
C4 C5 1.384(4) .
C4 H4 0.9300 .
C5 C6 1.488(3) .
C6 C7 1.393(4) .
C6 C8 1.394(4) .
C7 C11 1.371(4) .
C7 H7 0.9300 .
C8 C9 1.395(3) .
C8 H8 0.9300 .
C9 C10 1.381(4) .
C9 C12 1.505(4) .
C10 C11 1.375(4) .
C10 H10 0.9300 .
C11 H11 0.9300 .
C12 O3 1.246(3) .
C12 O4 1.264(3) .
C13 C14 1.391(3) .
C13 C18 1.394(3) .
C14 C15 1.388(4) .
C14 H14 0.9300 .
C15 C16 1.383(4) .
C15 C19 1.494(4) .
C16 C17 1.380(4) .
C16 H16 0.9300 .
C17 C18 1.381(4) .
C17 H17 0.9300 .
C18 H18 0.9300 .
C19 O2 1.252(3) .
C19 O1 1.271(3) .
C19 Co1 2.514(3) 2_646
C20 N2 1.315(4) .
C20 N3 1.349(4) .
C20 H20 0.9300 .
C21 C22 1.345(4) .
C21 N3 1.362(4) .
C21 H21 0.9300 .
C22 N2 1.373(4) .
C22 H22 0.9300 .
C23 N3 1.470(4) .
C23 C24 1.508(4) .
C23 H23A 0.9700 .
C23 H23B 0.9700 .
C24 C29 1.364(4) .
C24 C25 1.385(4) .
C25 C26 1.372(4) .
C25 H25 0.9300 .
C26 C27 1.379(4) .
C26 H26 0.9300 .
C27 C28 1.376(4) .
C27 C30 1.504(4) .
C28 C29 1.378(4) .
C28 H28 0.9300 .
C29 H29 0.9300 .
C30 N4 1.463(4) .
C30 H30A 0.9700 .
C30 H30B 0.9700 .
C31 N5 1.316(4) .
C31 N4 1.338(4) .
C31 H31 0.9300 .
C32 C33 1.350(4) .
C32 N5 1.370(4) .
C32 H32 0.9300 .
C33 N4 1.361(4) .
C33 H33 0.9300 .
Co1 O4 2.0327(19) 4_675
Co1 N2 2.118(2) .
Co1 N5 2.131(2) 1_556
Co1 O1 2.1715(19) 2_656
Co1 N1 2.179(2) .
Co1 O2 2.1948(18) 2_656
Co1 C19 2.514(3) 2_656
N5 Co1 2.131(2) 1_554
O1 Co1 2.1715(19) 2_646
O2 Co1 2.1948(18) 2_646
O4 Co1 2.0327(19) 4_576
O1W H1W 0.8202(11) .
O1W H2W 0.8203(10) .
O2W H3W 0.8203(11) .
O2W H4W 0.8203(11) .
